data_7150478
loop_
_publ_author_name
'Liao, Jian'
'Peng, Xiaohua'
'Zhang, Juhua'
'Yu, Kaibei'
'Cui, Xin'
'Zhu, Jin'
'Deng, Jingen'

_publ_section_title
;
 Facile resolution of racemic terbutaline and a study of molecular
 recognition through chiral supramolecules based on
 enantiodifferentiating self-assemblyElectronic supplementary
 information (ESI) available: 1) 1H and 13C NMR analyses of
 (R)-1&#x00B7;4 and (S)-1&#x00B7;4; 2) ORTEP views and stacking
 structures of crystals 5, 7 and 8; 3) DSC and TG analyses of the more-
 and less-soluble salts. See
 http://www.rsc.org/suppdata/ob/b2/b211327a/
;
_journal_issue 6
_journal_name_full 'Organic &amp;  Biomolecular Chemistry'
_journal_page_first 1080
_journal_paper_doi 10.1039/b211327a
_journal_volume 1
_journal_year 2003
_chemical_formula_sum 'C32 H37 N O11'
_chemical_formula_weight 611.63
_chemical_melting_point 194.0(10)
_chemical_name_common 'Crystal 5((S)-1/4)'
_chemical_name_systematic
; 
(S)-alpha-[[(1,1-dimethylethyl)amino]methyl]-3,5-dihydroxybenzenemethanol 
(2S,3S)-di-O-toluoyl tartrate 
;
_space_group_IT_number 4
_symmetry_cell_setting monoclinic
_symmetry_space_group_name_Hall 'P 2yb'
_symmetry_space_group_name_H-M 'P 1 21 1'
_atom_sites_solution_hydrogens geom
_atom_sites_solution_primary direct
_atom_sites_solution_secondary difmap
_audit_creation_method SHELXL-97
_cell_angle_alpha 90.00
_cell_angle_beta 103.03(1)
_cell_angle_gamma 90.00
_cell_formula_units_Z 2
_cell_length_a 7.506(1)
_cell_length_b 18.714(3)
_cell_length_c 11.590(2)
_cell_measurement_reflns_used 25
_cell_measurement_temperature 295(2)
_cell_measurement_theta_max 14.21
_cell_measurement_theta_min 3.15
_cell_volume 1586.1(4)
_computing_cell_refinement 'Siemens XSCANS'
_computing_data_collection 'Siemens XSCANS'
_computing_data_reduction 'Siemens SHELXTL'
_computing_molecular_graphics 'Siemens SHELXTL'
_computing_publication_material 'Siemens SHELXTL'
_computing_structure_refinement 'SHELXL-97 (Sheldrick, 1997)'
_computing_structure_solution 'SHELXS-97 (Sheldrick, 1990)'
_diffrn_ambient_temperature 295(2)
_diffrn_measured_fraction_theta_full 1.000
_diffrn_measured_fraction_theta_max 1.000
_diffrn_measurement_device_type 'Siemens P4'
_diffrn_measurement_method '\w scans'
_diffrn_radiation_monochromator graphite
_diffrn_radiation_source 'normal-focus sealed tube'
_diffrn_radiation_type MoK\a
_diffrn_radiation_wavelength 0.71073
_diffrn_reflns_av_R_equivalents 0.0145
_diffrn_reflns_av_sigmaI/netI 0.0428
_diffrn_reflns_limit_h_max 9
_diffrn_reflns_limit_h_min 0
_diffrn_reflns_limit_k_max 24
_diffrn_reflns_limit_k_min 0
_diffrn_reflns_limit_l_max 14
_diffrn_reflns_limit_l_min -15
_diffrn_reflns_number 4378
_diffrn_reflns_theta_full 28.00
_diffrn_reflns_theta_max 28.00
_diffrn_reflns_theta_min 1.80
_diffrn_standards_decay_% 3.92
_diffrn_standards_interval_count 97
_diffrn_standards_number 3
_exptl_absorpt_coefficient_mu 0.097
_exptl_absorpt_correction_type none
_exptl_crystal_colour colourless
_exptl_crystal_density_diffrn 1.281
_exptl_crystal_density_meas calculated
_exptl_crystal_density_method 'not measured'
_exptl_crystal_description plate
_exptl_crystal_F_000 648
_exptl_crystal_size_max 0.48
_exptl_crystal_size_mid 0.48
_exptl_crystal_size_min 0.20
_refine_diff_density_max 0.592
_refine_diff_density_min -0.163
_refine_diff_density_rms 0.040
_refine_ls_abs_structure_details 'Flack H D (1983), Acta Cryst. A39, 876-881'
_refine_ls_abs_structure_Flack 0(10)
_refine_ls_extinction_coef 0.012(2)
_refine_ls_extinction_expression Fc^*^=kFc[1+0.001xFc^2^\l^3^/sin(2\q)]^-1/4^
_refine_ls_extinction_method SHELXL
_refine_ls_goodness_of_fit_ref 0.925
_refine_ls_hydrogen_treatment constr
_refine_ls_matrix_type full
_refine_ls_number_parameters 407
_refine_ls_number_reflns 3938
_refine_ls_number_restraints 1
_refine_ls_restrained_S_all 0.925
_refine_ls_R_factor_all 0.0676
_refine_ls_R_factor_gt 0.0450
_refine_ls_shift/su_max 0.000
_refine_ls_shift/su_mean 0.000
_refine_ls_structure_factor_coef Fsqd
_refine_ls_weighting_details 'calc w=1/[\s^2^(Fo^2^)+(0.0689P)^2^+0.0000P] where P=(Fo^2^+2Fc^2^)/3'
_refine_ls_weighting_scheme calc
_refine_ls_wR_factor_gt 0.1061
_refine_ls_wR_factor_ref 0.1151
_reflns_number_gt 2765
_reflns_number_total 3938
_reflns_threshold_expression >2sigma(I)
_cod_data_source_file b211327a.txt
_cod_data_source_block y1066
_cod_depositor_comments
;
The following automatic conversions were performed:
'_symmetry_cell_setting' value 'Monoclinic' changed to 'monoclinic'
according to '/home/adriana/struct/CIF-dictionaries/cif_core.dic'
dictionary named 'cif_core.dic' version 2.4.1 from 2010-06-29.

Automatic conversion script
Id: cif_fix_enum 1555 2011-01-17 13:19:09Z saulius 

The following automatic conversions were performed:

'_chemical_melting_point' value '193.0-195.0' was changed to
'194.0(10)' - the average value was taken and precision was
estimated.

Automatic conversion script
Id: cif_fix_values 1569 2011-02-09 13:29:24Z adriana 
;
_cod_original_sg_symbol_H-M P2(1)
_cod_database_code 7150478

loop_
_symmetry_equiv_pos_as_xyz
'x, y, z'
'-x, y+1/2, -z'

loop_
_atom_site_label
_atom_site_type_symbol
_atom_site_fract_x
_atom_site_fract_y
_atom_site_fract_z
_atom_site_U_iso_or_equiv
_atom_site_adp_type
_atom_site_occupancy
_atom_site_symmetry_multiplicity
_atom_site_calc_flag
_atom_site_refinement_flags
_atom_site_disorder_assembly
_atom_site_disorder_group
O1 O 0.9891(3) 0.52123(18) 1.17154(19) 0.0587(7) Uani 1 1 d . . .
H1O H 0.9329 0.5170 1.2242 0.070 Uiso 1 1 calc R . .
O2 O 0.3851(3) 0.5135(2) 0.9361(3) 0.0727(9) Uani 1 1 d . . .
H2O H 0.3298 0.5032 0.8688 0.087 Uiso 1 1 calc R . .
O3 O 1.0737(4) 0.47913(16) 0.7576(2) 0.0601(7) Uani 1 1 d . . .
H3O H 1.0849 0.4646 0.6929 0.072 Uiso 1 1 calc R . .
O4 O 0.3898(3) 0.40876(10) 0.31712(17) 0.0321(5) Uani 1 1 d . . .
O5 O 0.4211(4) 0.29753(13) 0.3896(2) 0.0514(6) Uani 1 1 d . . .
O6 O 0.2452(3) 0.49148(14) 0.5552(2) 0.0530(7) Uani 1 1 d . . .
O7 O 0.1116(3) 0.41304(14) 0.4180(2) 0.0529(7) Uani 1 1 d . . .
H7O H 0.0183 0.4258 0.4377 0.063 Uiso 1 1 calc R . .
O8 O 0.7862(3) 0.52234(15) 0.3445(2) 0.0559(6) Uani 1 1 d . . .
O9 O 0.8166(3) 0.43413(14) 0.4749(2) 0.0530(6) Uani 1 1 d . . .
O10 O 0.4505(3) 0.55416(11) 0.36168(19) 0.0373(5) Uani 1 1 d . . .
O11 O 0.6279(3) 0.63790(13) 0.4691(2) 0.0486(6) Uani 1 1 d . . .
N N 0.9940(3) 0.60468(14) 0.6013(2) 0.0359(6) Uani 1 1 d . . .
H0A H 0.8895 0.6051 0.5450 0.043 Uiso 1 1 calc R . .
H0B H 1.0577 0.5659 0.5883 0.043 Uiso 1 1 calc R . .
C1 C 0.9437(4) 0.51777(19) 0.9646(3) 0.0388(7) Uani 1 1 d . . .
H1 H 1.0698 0.5192 0.9730 0.047 Uiso 1 1 calc R . .
C2 C 0.8701(4) 0.5188(2) 1.0645(3) 0.0410(7) Uani 1 1 d . . .
C3 C 0.6821(4) 0.5167(2) 1.0527(3) 0.0440(8) Uani 1 1 d . . .
H3 H 0.6329 0.5169 1.1195 0.053 Uiso 1 1 calc R . .
C4 C 0.5689(4) 0.5143(2) 0.9413(3) 0.0467(8) Uani 1 1 d . . .
C5 C 0.6412(4) 0.5129(2) 0.8407(3) 0.0451(8) Uani 1 1 d . . .
H5 H 0.5641 0.5108 0.7657 0.054 Uiso 1 1 calc R . .
C6 C 0.8312(4) 0.51466(18) 0.8537(3) 0.0375(7) Uani 1 1 d . . .
C7 C 0.9078(4) 0.51852(19) 0.7432(2) 0.0390(7) Uani 1 1 d . . .
H7 H 0.8178 0.4990 0.6760 0.047 Uiso 1 1 calc R . .
C8 C 0.9452(5) 0.59535(19) 0.7182(3) 0.0460(8) Uani 1 1 d . . .
H8A H 0.8376 0.6237 0.7197 0.055 Uiso 1 1 calc R . .
H8B H 1.0448 0.6129 0.7802 0.055 Uiso 1 1 calc R . .
C9 C 1.1041(4) 0.67066(18) 0.5837(3) 0.0409(7) Uani 1 1 d . . .
C10 C 1.1031(6) 0.6710(2) 0.4532(3) 0.0620(11) Uani 1 1 d . . .
H10A H 1.1536 0.6270 0.4325 0.074 Uiso 1 1 calc R . .
H10B H 1.1752 0.7104 0.4362 0.074 Uiso 1 1 calc R . .
H10C H 0.9797 0.6760 0.4081 0.074 Uiso 1 1 calc R . .
C11 C 1.0103(6) 0.7369(2) 0.6175(4) 0.0653(11) Uani 1 1 d . . .
H11A H 0.8879 0.7395 0.5700 0.078 Uiso 1 1 calc R . .
H11B H 1.0771 0.7786 0.6042 0.078 Uiso 1 1 calc R . .
H11C H 1.0066 0.7343 0.6996 0.078 Uiso 1 1 calc R . .
C12 C 1.2961(5) 0.6618(2) 0.6576(4) 0.0627(11) Uani 1 1 d . . .
H12A H 1.2955 0.6677 0.7398 0.075 Uiso 1 1 calc R . .
H12B H 1.3744 0.6972 0.6349 0.075 Uiso 1 1 calc R . .
H12C H 1.3405 0.6150 0.6452 0.075 Uiso 1 1 calc R . .
C13 C 0.1238(7) 0.2358(3) -0.1723(4) 0.0871(17) Uani 1 1 d . . .
H13A H 0.2209 0.2107 -0.1962 0.113 Uiso 1 1 calc R . .
H13B H 0.0845 0.2750 -0.2254 0.113 Uiso 1 1 calc R . .
H13C H 0.0230 0.2039 -0.1744 0.113 Uiso 1 1 calc R . .
C14 C 0.1909(5) 0.2638(2) -0.0484(4) 0.0581(11) Uani 1 1 d . . .
C15 C 0.1981(6) 0.3366(2) -0.0242(3) 0.0637(11) Uani 1 1 d . . .
H15 H 0.1613 0.3688 -0.0861 0.076 Uiso 1 1 calc R . .
C16 C 0.2585(5) 0.3624(2) 0.0893(3) 0.0508(9) Uani 1 1 d . . .
H16 H 0.2612 0.4113 0.1042 0.061 Uiso 1 1 calc R . .
C17 C 0.3154(4) 0.31377(17) 0.1814(3) 0.0359(7) Uani 1 1 d . . .
C18 C 0.3073(5) 0.24122(18) 0.1580(3) 0.0473(8) Uani 1 1 d . . .
H18 H 0.3428 0.2087 0.2196 0.057 Uiso 1 1 calc R . .
C19 C 0.2462(5) 0.2170(2) 0.0428(4) 0.0601(11) Uani 1 1 d . . .
H19 H 0.2428 0.1682 0.0276 0.072 Uiso 1 1 calc R . .
C20 C 0.3813(4) 0.33743(16) 0.3065(3) 0.0328(6) Uani 1 1 d . . .
C21 C 0.4250(4) 0.43601(16) 0.4352(2) 0.0305(6) Uani 1 1 d . . .
H21 H 0.4941 0.3997 0.4880 0.037 Uiso 1 1 calc R . .
C22 C 0.2462(4) 0.44943(17) 0.4739(3) 0.0348(7) Uani 1 1 d . . .
C23 C 0.5438(4) 0.50158(15) 0.4421(2) 0.0312(6) Uani 1 1 d . . .
H23 H 0.5646 0.5209 0.5225 0.037 Uiso 1 1 calc R . .
C24 C 0.7293(4) 0.48507(18) 0.4147(3) 0.0347(7) Uani 1 1 d . . .
C25 C 0.5185(4) 0.62132(17) 0.3793(3) 0.0364(7) Uani 1 1 d . . .
C26 C 0.4448(4) 0.66938(18) 0.2800(3) 0.0395(7) Uani 1 1 d . . .
C27 C 0.4720(5) 0.7426(2) 0.2964(4) 0.0549(9) Uani 1 1 d . . .
H27 H 0.5290 0.7602 0.3706 0.066 Uiso 1 1 calc R . .
C28 C 0.4146(6) 0.7893(2) 0.2028(4) 0.0630(11) Uani 1 1 d . . .
H28 H 0.4319 0.8382 0.2151 0.076 Uiso 1 1 calc R . .
C29 C 0.3320(6) 0.7644(2) 0.0916(4) 0.0597(10) Uani 1 1 d . . .
C30 C 0.3018(6) 0.6909(2) 0.0767(4) 0.0581(10) Uani 1 1 d . . .
H30 H 0.2433 0.6732 0.0029 0.070 Uiso 1 1 calc R . .
C31 C 0.3577(5) 0.6444(2) 0.1702(3) 0.0479(8) Uani 1 1 d . . .
H31 H 0.3362 0.5957 0.1588 0.057 Uiso 1 1 calc R . .
C32 C 0.2729(7) 0.8145(3) -0.0128(5) 0.0861(15) Uani 1 1 d . . .
H32A H 0.3132 0.8621 0.0104 0.112 Uiso 1 1 calc R . .
H32B H 0.1420 0.8139 -0.0382 0.112 Uiso 1 1 calc R . .
H32C H 0.3260 0.7991 -0.0766 0.112 Uiso 1 1 calc R . .

loop_
_atom_site_aniso_label
_atom_site_aniso_U_11
_atom_site_aniso_U_22
_atom_site_aniso_U_33
_atom_site_aniso_U_23
_atom_site_aniso_U_13
_atom_site_aniso_U_12
O1 0.0451(13) 0.103(2) 0.0308(11) 0.0017(14) 0.0144(10) -0.0028(15)
O2 0.0345(12) 0.110(3) 0.0755(19) 0.005(2) 0.0173(12) -0.0009(16)
O3 0.0804(18) 0.0718(18) 0.0363(13) 0.0094(13) 0.0305(13) 0.0265(15)
O4 0.0351(11) 0.0303(11) 0.0300(10) -0.0013(8) 0.0059(9) 0.0011(9)
O5 0.0715(17) 0.0374(13) 0.0425(13) 0.0047(11) 0.0065(11) 0.0069(12)
O6 0.0423(13) 0.0635(16) 0.0577(15) -0.0224(13) 0.0208(11) -0.0032(12)
O7 0.0275(11) 0.0568(15) 0.0772(17) -0.0195(13) 0.0176(12) -0.0064(11)
O8 0.0597(15) 0.0634(16) 0.0560(14) 0.0106(13) 0.0370(12) 0.0070(13)
O9 0.0309(11) 0.0625(17) 0.0692(16) 0.0166(14) 0.0186(11) 0.0095(12)
O10 0.0324(11) 0.0344(11) 0.0409(12) 0.0014(9) -0.0006(9) -0.0019(9)
O11 0.0482(13) 0.0459(14) 0.0478(13) -0.0115(11) 0.0026(11) -0.0063(11)
N 0.0361(13) 0.0399(14) 0.0336(13) 0.0007(11) 0.0118(11) -0.0021(12)
C1 0.0292(14) 0.0517(19) 0.0367(15) 0.0050(16) 0.0099(12) -0.0001(15)
C2 0.0376(16) 0.0489(18) 0.0375(16) 0.0023(16) 0.0107(13) -0.0001(16)
C3 0.0425(17) 0.0518(19) 0.0436(18) 0.0057(16) 0.0225(14) 0.0036(17)
C4 0.0304(16) 0.050(2) 0.061(2) 0.0066(19) 0.0134(14) -0.0017(16)
C5 0.0376(17) 0.053(2) 0.0417(17) 0.0082(17) 0.0024(13) -0.0014(16)
C6 0.0383(16) 0.0397(16) 0.0354(15) 0.0050(14) 0.0104(12) -0.0018(15)
C7 0.0383(16) 0.0490(18) 0.0289(14) 0.0016(14) 0.0058(12) -0.0063(16)
C8 0.057(2) 0.047(2) 0.0413(18) 0.0009(15) 0.0279(16) -0.0020(17)
C9 0.0422(17) 0.0396(17) 0.0445(17) 0.0057(15) 0.0177(14) -0.0024(15)
C10 0.067(2) 0.067(3) 0.059(2) 0.021(2) 0.0296(19) 0.003(2)
C11 0.080(3) 0.041(2) 0.080(3) 0.002(2) 0.029(2) 0.004(2)
C12 0.045(2) 0.066(3) 0.072(3) 0.007(2) 0.0016(19) -0.0142(19)
C13 0.078(3) 0.130(5) 0.058(3) -0.043(3) 0.023(2) -0.040(3)
C14 0.049(2) 0.077(3) 0.051(2) -0.026(2) 0.0175(18) -0.017(2)
C15 0.077(3) 0.071(3) 0.040(2) -0.0031(19) 0.0070(19) -0.005(2)
C16 0.066(2) 0.0409(19) 0.0424(19) -0.0056(15) 0.0048(18) 0.0010(18)
C17 0.0334(15) 0.0343(16) 0.0401(16) -0.0045(13) 0.0085(13) -0.0015(13)
C18 0.049(2) 0.0362(18) 0.056(2) -0.0071(16) 0.0114(17) -0.0044(16)
C19 0.061(2) 0.050(2) 0.071(3) -0.030(2) 0.017(2) -0.0072(19)
C20 0.0313(15) 0.0329(16) 0.0358(16) 0.0006(13) 0.0109(13) 0.0040(13)
C21 0.0296(14) 0.0343(16) 0.0273(14) -0.0024(12) 0.0062(11) 0.0031(12)
C22 0.0303(15) 0.0378(16) 0.0369(16) -0.0015(14) 0.0088(12) 0.0031(13)
C23 0.0271(14) 0.0348(16) 0.0301(14) -0.0035(12) 0.0032(11) 0.0007(12)
C24 0.0330(15) 0.0397(16) 0.0330(15) -0.0069(13) 0.0106(13) -0.0050(14)
C25 0.0321(15) 0.0372(17) 0.0425(17) -0.0061(14) 0.0135(14) -0.0026(14)
C26 0.0364(16) 0.0390(18) 0.0469(18) 0.0002(15) 0.0175(14) -0.0016(14)
C27 0.061(2) 0.045(2) 0.060(2) -0.0026(18) 0.0170(19) -0.0035(19)
C28 0.078(3) 0.0340(19) 0.081(3) 0.0083(19) 0.027(2) 0.0011(19)
C29 0.056(2) 0.056(2) 0.073(3) 0.021(2) 0.026(2) 0.0105(19)
C30 0.062(2) 0.057(2) 0.052(2) 0.0111(19) 0.0073(18) 0.0006(19)
C31 0.049(2) 0.0443(19) 0.049(2) 0.0030(16) 0.0090(16) 0.0005(16)
C32 0.087(3) 0.080(3) 0.093(4) 0.041(3) 0.027(3) 0.014(3)

loop_
_atom_type_symbol
_atom_type_description
_atom_type_scat_dispersion_real
_atom_type_scat_dispersion_imag
_atom_type_scat_source
C C 0.0033 0.0000 'International Tables Vol C Tables 4.2.6.8 and 6.1.1.4'
H H 0.0000 0.0000 'International Tables Vol C Tables 4.2.6.8 and 6.1.1.4'
N N 0.0061 0.0000 'International Tables Vol C Tables 4.2.6.8 and 6.1.1.4'
O O 0.0106 0.0000 'International Tables Vol C Tables 4.2.6.8 and 6.1.1.4'

loop_
_geom_angle_atom_site_label_1
_geom_angle_atom_site_label_2
_geom_angle_atom_site_label_3
_geom_angle
_geom_angle_site_symmetry_1
_geom_angle_site_symmetry_3
_geom_angle_publ_flag
C2 O1 H1O 109.5 . . ?
C4 O2 H2O 109.5 . . ?
C7 O3 H3O 109.5 . . ?
C20 O4 C21 116.0(2) . . ?
C22 O7 H7O 109.5 . . ?
C25 O10 C23 115.4(2) . . ?
C8 N C9 117.9(2) . . ?
C8 N H0A 107.8 . . ?
C9 N H0A 107.8 . . ?
C8 N H0B 107.8 . . ?
C9 N H0B 107.8 . . ?
H0A N H0B 107.2 . . ?
C6 C1 C2 120.3(3) . . ?
C6 C1 H1 119.8 . . ?
C2 C1 H1 119.8 . . ?
O1 C2 C3 122.4(3) . . ?
O1 C2 C1 117.3(3) . . ?
C3 C2 C1 120.3(3) . . ?
C4 C3 C2 119.4(3) . . ?
C4 C3 H3 120.3 . . ?
C2 C3 H3 120.3 . . ?
O2 C4 C3 116.4(3) . . ?
O2 C4 C5 122.9(3) . . ?
C3 C4 C5 120.8(3) . . ?
C4 C5 C6 119.3(3) . . ?
C4 C5 H5 120.4 . . ?
C6 C5 H5 120.4 . . ?
C1 C6 C5 119.9(3) . . ?
C1 C6 C7 121.2(3) . . ?
C5 C6 C7 118.7(3) . . ?
O3 C7 C8 108.7(3) . . ?
O3 C7 C6 111.4(2) . . ?
C8 C7 C6 109.3(3) . . ?
O3 C7 H7 109.1 . . ?
C8 C7 H7 109.1 . . ?
C6 C7 H7 109.1 . . ?
N C8 C7 112.4(3) . . ?
N C8 H8A 109.1 . . ?
C7 C8 H8A 109.1 . . ?
N C8 H8B 109.1 . . ?
C7 C8 H8B 109.1 . . ?
H8A C8 H8B 107.9 . . ?
C10 C9 C12 111.0(3) . . ?
C10 C9 C11 110.9(3) . . ?
C12 C9 C11 112.4(3) . . ?
C10 C9 N 104.9(3) . . ?
C12 C9 N 108.2(3) . . ?
C11 C9 N 109.2(3) . . ?
C9 C10 H10A 109.5 . . ?
C9 C10 H10B 109.5 . . ?
H10A C10 H10B 109.5 . . ?
C9 C10 H10C 109.5 . . ?
H10A C10 H10C 109.5 . . ?
H10B C10 H10C 109.5 . . ?
C9 C11 H11A 109.5 . . ?
C9 C11 H11B 109.5 . . ?
H11A C11 H11B 109.5 . . ?
C9 C11 H11C 109.5 . . ?
H11A C11 H11C 109.5 . . ?
H11B C11 H11C 109.5 . . ?
C9 C12 H12A 109.5 . . ?
C9 C12 H12B 109.5 . . ?
H12A C12 H12B 109.5 . . ?
C9 C12 H12C 109.5 . . ?
H12A C12 H12C 109.5 . . ?
H12B C12 H12C 109.5 . . ?
C14 C13 H13A 109.5 . . ?
C14 C13 H13B 109.5 . . ?
H13A C13 H13B 109.5 . . ?
C14 C13 H13C 109.5 . . ?
H13A C13 H13C 109.5 . . ?
H13B C13 H13C 109.5 . . ?
C19 C14 C15 118.8(4) . . ?
C19 C14 C13 119.6(4) . . ?
C15 C14 C13 121.6(5) . . ?
C16 C15 C14 121.7(4) . . ?
C16 C15 H15 119.1 . . ?
C14 C15 H15 119.1 . . ?
C15 C16 C17 118.7(4) . . ?
C15 C16 H16 120.7 . . ?
C17 C16 H16 120.7 . . ?
C18 C17 C16 119.9(3) . . ?
C18 C17 C20 118.2(3) . . ?
C16 C17 C20 121.9(3) . . ?
C17 C18 C19 120.0(4) . . ?
C17 C18 H18 120.0 . . ?
C19 C18 H18 120.0 . . ?
C14 C19 C18 120.9(4) . . ?
C14 C19 H19 119.5 . . ?
C18 C19 H19 119.5 . . ?
O5 C20 O4 123.1(3) . . ?
O5 C20 C17 124.3(3) . . ?
O4 C20 C17 112.6(3) . . ?
O4 C21 C23 108.7(2) . . ?
O4 C21 C22 110.8(2) . . ?
C23 C21 C22 113.5(2) . . ?
O4 C21 H21 107.9 . . ?
C23 C21 H21 107.9 . . ?
C22 C21 H21 107.9 . . ?
O6 C22 O7 126.4(3) . . ?
O6 C22 C21 119.2(3) . . ?
O7 C22 C21 114.4(2) . . ?
O10 C23 C21 109.2(2) . . ?
O10 C23 C24 109.9(2) . . ?
C21 C23 C24 112.4(2) . . ?
O10 C23 H23 108.4 . . ?
C21 C23 H23 108.4 . . ?
C24 C23 H23 108.4 . . ?
O8 C24 O9 125.4(3) . . ?
O8 C24 C23 119.7(3) . . ?
O9 C24 C23 114.7(3) . . ?
O11 C25 O10 121.8(3) . . ?
O11 C25 C26 125.4(3) . . ?
O10 C25 C26 112.8(3) . . ?
C31 C26 C27 119.1(3) . . ?
C31 C26 C25 122.3(3) . . ?
C27 C26 C25 118.6(3) . . ?
C28 C27 C26 120.3(4) . . ?
C28 C27 H27 119.9 . . ?
C26 C27 H27 119.9 . . ?
C29 C28 C27 120.9(4) . . ?
C29 C28 H28 119.5 . . ?
C27 C28 H28 119.5 . . ?
C28 C29 C30 118.3(4) . . ?
C28 C29 C32 121.7(4) . . ?
C30 C29 C32 119.9(5) . . ?
C31 C30 C29 120.8(4) . . ?
C31 C30 H30 119.6 . . ?
C29 C30 H30 119.6 . . ?
C26 C31 C30 120.6(4) . . ?
C26 C31 H31 119.7 . . ?
C30 C31 H31 119.7 . . ?
C29 C32 H32A 109.5 . . ?
C29 C32 H32B 109.5 . . ?
H32A C32 H32B 109.5 . . ?
C29 C32 H32C 109.5 . . ?
H32A C32 H32C 109.5 . . ?
H32B C32 H32C 109.5 . . ?

loop_
_geom_bond_atom_site_label_1
_geom_bond_atom_site_label_2
_geom_bond_distance
_geom_bond_site_symmetry_2
_geom_bond_publ_flag
O1 C2 1.357(4) . ?
O1 H1O 0.8200 . ?
O2 C4 1.368(4) . ?
O2 H2O 0.8200 . ?
O3 C7 1.424(4) . ?
O3 H3O 0.8200 . ?
O4 C20 1.341(4) . ?
O4 C21 1.429(3) . ?
O5 C20 1.202(4) . ?
O6 C22 1.229(4) . ?
O7 C22 1.268(4) . ?
O7 H7O 0.8200 . ?
O8 C24 1.219(4) . ?
O9 C24 1.273(4) . ?
O10 C25 1.355(4) . ?
O10 C23 1.426(3) . ?
O11 C25 1.211(4) . ?
N C8 1.492(4) . ?
N C9 1.525(4) . ?
N H0A 0.9000 . ?
N H0B 0.9000 . ?
C1 C6 1.371(4) . ?
C1 C2 1.391(4) . ?
C1 H1 0.9300 . ?
C2 C3 1.387(4) . ?
C3 C4 1.378(5) . ?
C3 H3 0.9300 . ?
C4 C5 1.392(5) . ?
C5 C6 1.400(4) . ?
C5 H5 0.9300 . ?
C6 C7 1.519(4) . ?
C7 C8 1.505(5) . ?
C7 H7 0.9800 . ?
C8 H8A 0.9700 . ?
C8 H8B 0.9700 . ?
C9 C10 1.510(5) . ?
C9 C12 1.511(5) . ?
C9 C11 1.520(5) . ?
C10 H10A 0.9600 . ?
C10 H10B 0.9600 . ?
C10 H10C 0.9600 . ?
C11 H11A 0.9600 . ?
C11 H11B 0.9600 . ?
C11 H11C 0.9600 . ?
C12 H12A 0.9600 . ?
C12 H12B 0.9600 . ?
C12 H12C 0.9600 . ?
C13 C14 1.504(5) . ?
C13 H13A 0.9600 . ?
C13 H13B 0.9600 . ?
C13 H13C 0.9600 . ?
C14 C19 1.364(6) . ?
C14 C15 1.389(6) . ?
C15 C16 1.378(5) . ?
C15 H15 0.9300 . ?
C16 C17 1.394(5) . ?
C16 H16 0.9300 . ?
C17 C18 1.383(5) . ?
C17 C20 1.489(4) . ?
C18 C19 1.386(5) . ?
C18 H18 0.9300 . ?
C19 H19 0.9300 . ?
C21 C23 1.509(4) . ?
C21 C22 1.528(4) . ?
C21 H21 0.9800 . ?
C23 C24 1.528(4) . ?
C23 H23 0.9800 . ?
C25 C26 1.467(5) . ?
C26 C31 1.375(5) . ?
C26 C27 1.393(5) . ?
C27 C28 1.384(6) . ?
C27 H27 0.9300 . ?
C28 C29 1.379(6) . ?
C28 H28 0.9300 . ?
C29 C30 1.398(6) . ?
C29 C32 1.515(6) . ?
C30 C31 1.380(5) . ?
C30 H30 0.9300 . ?
C31 H31 0.9300 . ?
C32 H32A 0.9600 . ?
C32 H32B 0.9600 . ?
C32 H32C 0.9600 . ?

loop_
_geom_hbond_atom_site_label_D
_geom_hbond_atom_site_label_H
_geom_hbond_atom_site_label_A
_geom_hbond_distance_DH
_geom_hbond_distance_HA
_geom_hbond_distance_DA
_geom_hbond_angle_DHA
_geom_hbond_site_symmetry_A
N H0A O11 0.90 2.06 2.896(4) 154.9 .
O7 H7O O9 0.82 1.67 2.480(3) 168.2 1_455
O2 H2O O3 0.82 2.11 2.825(4) 146.0 1_455
N H0B O6 0.90 2.08 2.963(4) 168.3 1_655
O3 H3O O6 0.82 2.26 2.928(3) 138.8 1_655
O1 H1O O8 0.82 1.96 2.778(3) 171.1 1_556

loop_
_geom_torsion_atom_site_label_1
_geom_torsion_atom_site_label_2
_geom_torsion_atom_site_label_3
_geom_torsion_atom_site_label_4
_geom_torsion
_geom_torsion_site_symmetry_1
_geom_torsion_site_symmetry_2
_geom_torsion_site_symmetry_3
_geom_torsion_site_symmetry_4
_geom_torsion_publ_flag
C6 C1 C2 O1 179.4(3) . . . . ?
C6 C1 C2 C3 -0.1(6) . . . . ?
O1 C2 C3 C4 179.9(3) . . . . ?
C1 C2 C3 C4 -0.6(6) . . . . ?
C2 C3 C4 O2 -179.0(4) . . . . ?
C2 C3 C4 C5 1.0(6) . . . . ?
O2 C4 C5 C6 179.3(4) . . . . ?
C3 C4 C5 C6 -0.7(6) . . . . ?
C2 C1 C6 C5 0.4(5) . . . . ?
C2 C1 C6 C7 175.9(3) . . . . ?
C4 C5 C6 C1 0.0(6) . . . . ?
C4 C5 C6 C7 -175.6(3) . . . . ?
C1 C6 C7 O3 39.6(5) . . . . ?
C5 C6 C7 O3 -144.8(3) . . . . ?
C1 C6 C7 C8 -80.5(4) . . . . ?
C5 C6 C7 C8 95.1(4) . . . . ?
C9 N C8 C7 -156.8(3) . . . . ?
O3 C7 C8 N 66.9(3) . . . . ?
C6 C7 C8 N -171.3(3) . . . . ?
C8 N C9 C10 -170.7(3) . . . . ?
C8 N C9 C12 70.8(4) . . . . ?
C8 N C9 C11 -51.8(4) . . . . ?
C19 C14 C15 C16 -0.3(7) . . . . ?
C13 C14 C15 C16 179.6(4) . . . . ?
C14 C15 C16 C17 0.7(6) . . . . ?
C15 C16 C17 C18 -1.2(5) . . . . ?
C15 C16 C17 C20 -179.6(3) . . . . ?
C16 C17 C18 C19 1.3(5) . . . . ?
C20 C17 C18 C19 179.8(3) . . . . ?
C15 C14 C19 C18 0.5(6) . . . . ?
C13 C14 C19 C18 -179.4(4) . . . . ?
C17 C18 C19 C14 -1.0(6) . . . . ?
C21 O4 C20 O5 -8.4(4) . . . . ?
C21 O4 C20 C17 170.9(2) . . . . ?
C18 C17 C20 O5 -3.2(5) . . . . ?
C16 C17 C20 O5 175.3(3) . . . . ?
C18 C17 C20 O4 177.5(3) . . . . ?
C16 C17 C20 O4 -4.0(4) . . . . ?
C20 O4 C21 C23 144.1(2) . . . . ?
C20 O4 C21 C22 -90.6(3) . . . . ?
O4 C21 C22 O6 -158.3(3) . . . . ?
C23 C21 C22 O6 -35.8(4) . . . . ?
O4 C21 C22 O7 23.4(4) . . . . ?
C23 C21 C22 O7 146.0(3) . . . . ?
C25 O10 C23 C21 163.9(2) . . . . ?
C25 O10 C23 C24 -72.4(3) . . . . ?
O4 C21 C23 O10 60.4(3) . . . . ?
C22 C21 C23 O10 -63.4(3) . . . . ?
O4 C21 C23 C24 -61.9(3) . . . . ?
C22 C21 C23 C24 174.4(2) . . . . ?
O10 C23 C24 O8 9.8(4) . . . . ?
C21 C23 C24 O8 131.6(3) . . . . ?
O10 C23 C24 O9 -174.1(2) . . . . ?
C21 C23 C24 O9 -52.2(3) . . . . ?
C23 O10 C25 O11 -13.0(4) . . . . ?
C23 O10 C25 C26 167.2(2) . . . . ?
O11 C25 C26 C31 163.7(3) . . . . ?
O10 C25 C26 C31 -16.6(4) . . . . ?
O11 C25 C26 C27 -13.2(5) . . . . ?
O10 C25 C26 C27 166.5(3) . . . . ?
C31 C26 C27 C28 -1.0(6) . . . . ?
C25 C26 C27 C28 176.0(3) . . . . ?
C26 C27 C28 C29 -0.9(6) . . . . ?
C27 C28 C29 C30 2.2(6) . . . . ?
C27 C28 C29 C32 -178.3(4) . . . . ?
C28 C29 C30 C31 -1.7(6) . . . . ?
C32 C29 C30 C31 178.8(4) . . . . ?
C27 C26 C31 C30 1.6(5) . . . . ?
C25 C26 C31 C30 -175.4(3) . . . . ?
C29 C30 C31 C26 -0.2(6) . . . . ?

loop_
_cod_related_entry_id
_cod_related_entry_database
_cod_related_entry_code
1 ChemSpider 21189085
